data_7118970
loop_
_publ_author_name
'Congde Huo'
'Yajun Wang'
'Yong Yuan'
'Fengjuan Chen'
'Jing Tang'

_publ_section_title
;
 Auto-oxidative hydroxysulfenylation of alkenes
;
_journal_name_full Chem.Commun.
_journal_page_first 7233
_journal_volume 52
_journal_year 2016
_chemical_absolute_configuration ad
_chemical_formula_moiety 'C30 H39 O4 S'
_chemical_formula_sum 'C30 H40 O4 S'
_chemical_formula_weight 496.68
_space_group_crystal_system monoclinic
_space_group_IT_number 4
_space_group_name_Hall 'P 2yb'
_space_group_name_H-M_alt 'P 1 21 1'
_symmetry_space_group_name_Hall 'P 2yb'
_symmetry_space_group_name_H-M 'P 1 21 1'
_atom_sites_solution_hydrogens mixed
_audit_creation_date 2015-12-30
_audit_creation_method
;
Olex2 1.2
(compiled 2015.09.30 svn.r3233 for OlexSys, GUI svn.r5103)
;
_audit_update_record
;
2016-01-06 deposited with the CCDC.
2016-04-21 downloaded from the CCDC.
;
_cell_angle_alpha 90
_cell_angle_beta 102.617(7)
_cell_angle_gamma 90
_cell_formula_units_Z 2
_cell_length_a 13.5064(8)
_cell_length_b 5.8689(4)
_cell_length_c 17.8643(15)
_cell_measurement_reflns_used 661
_cell_measurement_temperature 273.77(10)
_cell_measurement_theta_max 48.9000
_cell_measurement_theta_min 4.6230
_cell_volume 1381.87(17)
_computing_cell_refinement
;
CrysAlisPro, Agilent Technologies,
Version 1.171.37.35 (release 13-08-2014 CrysAlis171 .NET)
(compiled Aug 13 2014,18:06:01)
;
_computing_data_collection
;
CrysAlisPro, Agilent Technologies,
Version 1.171.37.35 (release 13-08-2014 CrysAlis171 .NET)
(compiled Aug 13 2014,18:06:01)
;
_computing_data_reduction
;
CrysAlisPro, Agilent Technologies,
Version 1.171.37.35 (release 13-08-2014 CrysAlis171 .NET)
(compiled Aug 13 2014,18:06:01)
;
_computing_molecular_graphics 'Olex2 (Dolomanov et al., 2009)'
_computing_publication_material 'Olex2 (Dolomanov et al., 2009)'
_computing_structure_refinement 'ShelXL (Sheldrick, 2015)'
_computing_structure_solution 'ShelXS (Sheldrick, 2008)'
_diffrn_ambient_environment air
_diffrn_ambient_temperature 273.77(10)
_diffrn_detector 'CCD plate'
_diffrn_detector_area_resol_mean 16.0733
_diffrn_detector_type Eos
_diffrn_measured_fraction_theta_full 0.996
_diffrn_measured_fraction_theta_max 0.982
_diffrn_measurement_details
;
  1 omega  -29.00   20.50   1.5000    5.0000
omega____ theta____ kappa____ phi______ frames
    -        0.0000  -57.0000    0.0000 33

  2 omega  -14.00   61.00   1.5000    8.0000
omega____ theta____ kappa____ phi______ frames
    -       54.0000  -77.0000   90.0000 50

  3 omega   36.00  115.50   1.5000   12.0000
omega____ theta____ kappa____ phi______ frames
    -      108.0000 -111.0000  120.0000 53

  4 omega   42.00  115.50   1.5000   12.0000
omega____ theta____ kappa____ phi______ frames
    -      108.0000  -63.0000   90.0000 49

  5 omega   70.00  127.00   1.5000    8.0000
omega____ theta____ kappa____ phi______ frames
    -       54.0000   19.0000  -30.0000 38

  6 omega   87.00  168.00   1.5000   12.0000
omega____ theta____ kappa____ phi______ frames
    -      108.0000   50.0000 -150.0000 54

  7 omega  105.00  141.00   1.5000   12.0000
omega____ theta____ kappa____ phi______ frames
    -      108.0000  111.0000  -60.0000 24

  8 omega   57.00  150.00   1.5000   12.0000
omega____ theta____ kappa____ phi______ frames
    -      108.0000  178.0000  -30.0000 62

  9 omega  117.00  168.00   1.5000   12.0000
omega____ theta____ kappa____ phi______ frames
    -      108.0000   25.0000  120.0000 34

 10 omega   39.00   93.00   1.5000   12.0000
omega____ theta____ kappa____ phi______ frames
    -      108.0000  -38.0000  -60.0000 36

 11 omega   25.00   91.00   1.5000    8.0000
omega____ theta____ kappa____ phi______ frames
    -       54.0000  -99.0000  -90.0000 44

 12 omega   11.00   65.00   1.5000    8.0000
omega____ theta____ kappa____ phi______ frames
    -       54.0000   19.0000  -30.0000 36

 13 omega    5.00   33.50   1.5000    5.0000
omega____ theta____ kappa____ phi______ frames
    -        0.0000   57.0000 -180.0000 19

 14 omega   35.00   62.00   1.5000    5.0000
omega____ theta____ kappa____ phi______ frames
    -        0.0000   57.0000 -180.0000 18
;
_diffrn_measurement_device 'four-circle diffractometer'
_diffrn_measurement_device_type 'SuperNova, Dual, Cu at zero, Eos'
_diffrn_measurement_method '\w scans'
_diffrn_orient_matrix_UB_11 0.0071499000
_diffrn_orient_matrix_UB_12 0.2426764000
_diffrn_orient_matrix_UB_13 0.0335949000
_diffrn_orient_matrix_UB_21 0.0361494000
_diffrn_orient_matrix_UB_22 -0.0985249000
_diffrn_orient_matrix_UB_23 0.0813282000
_diffrn_orient_matrix_UB_31 0.1109629000
_diffrn_orient_matrix_UB_32 0.0164318000
_diffrn_orient_matrix_UB_33 -0.0082489000
_diffrn_radiation_monochromator mirror
_diffrn_radiation_probe x-ray
_diffrn_radiation_type CuK\a
_diffrn_radiation_wavelength 1.54184
_diffrn_reflns_av_R_equivalents 0.0344
_diffrn_reflns_av_unetI/netI 0.0688
_diffrn_reflns_Laue_measured_fraction_full 0.996
_diffrn_reflns_Laue_measured_fraction_max 0.982
_diffrn_reflns_limit_h_max 16
_diffrn_reflns_limit_h_min -10
_diffrn_reflns_limit_k_max 6
_diffrn_reflns_limit_k_min -7
_diffrn_reflns_limit_l_max 20
_diffrn_reflns_limit_l_min -21
_diffrn_reflns_number 4853
_diffrn_reflns_point_group_measured_fraction_full 0.712
_diffrn_reflns_point_group_measured_fraction_max 0.698
_diffrn_reflns_theta_full 67.684
_diffrn_reflns_theta_max 69.703
_diffrn_reflns_theta_min 3.736
_diffrn_source 'sealed X-ray tube'
_diffrn_source_type 'SuperNova (Cu) X-ray Source'
_exptl_absorpt_coefficient_mu 1.289
_exptl_absorpt_correction_T_max 1.00000
_exptl_absorpt_correction_T_min 0.84356
_exptl_absorpt_correction_type multi-scan
_exptl_absorpt_process_details
;
CrysAlisPro, Agilent Technologies,
Version 1.171.37.35 (release 13-08-2014 CrysAlis171 .NET)
(compiled Aug 13 2014,18:06:01)
Empirical absorption correction using spherical harmonics,
 implemented in SCALE3 ABSPACK scaling algorithm.
;
_exptl_crystal_colour 'clear light colourless'
_exptl_crystal_colour_lustre clear
_exptl_crystal_colour_modifier light
_exptl_crystal_colour_primary colourless
_exptl_crystal_density_diffrn 1.194
_exptl_crystal_description needle
_exptl_crystal_F_000 536
_exptl_crystal_size_max 0.17
_exptl_crystal_size_mid 0.07
_exptl_crystal_size_min 0.05
_refine_diff_density_max 0.229
_refine_diff_density_min -0.185
_refine_diff_density_rms 0.039
_refine_ls_abs_structure_details
;
 Flack x determined using 314 quotients [(I+)-(I-)]/[(I+)+(I-)]
 (Parsons, Flack and Wagner, Acta Cryst. B69 (2013) 249-259).
;
_refine_ls_abs_structure_Flack 0.09(3)
_refine_ls_extinction_coef .
_refine_ls_extinction_method none
_refine_ls_goodness_of_fit_ref 0.996
_refine_ls_hydrogen_treatment mixed
_refine_ls_matrix_type full
_refine_ls_number_parameters 324
_refine_ls_number_reflns 3623
_refine_ls_number_restraints 8
_refine_ls_restrained_S_all 1.008
_refine_ls_R_factor_all 0.1102
_refine_ls_R_factor_gt 0.0628
_refine_ls_shift/su_max 0.000
_refine_ls_shift/su_mean 0.000
_refine_ls_structure_factor_coef Fsqd
_refine_ls_weighting_details 'w=1/[\s^2^(Fo^2^)+(0.0685P)^2^] where P=(Fo^2^+2Fc^2^)/3'
_refine_ls_weighting_scheme calc
_refine_ls_wR_factor_gt 0.1419
_refine_ls_wR_factor_ref 0.1783
_reflns_Friedel_coverage 0.286
_reflns_Friedel_fraction_full 0.360
_reflns_Friedel_fraction_max 0.347
_reflns_number_gt 2067
_reflns_number_total 3623
_reflns_threshold_expression 'I > 2\s(I)'
_cod_data_source_file c6cc01937d2.cif
_cod_data_source_block wangyj_1228_2
_cod_original_cell_volume 1381.88(17)
_cod_database_code 7118970
_shelx_space_group_comment
;
The symmetry employed for this shelxl refinement is uniquely defined
by the following loop, which should always be used as a source of
symmetry information in preference to the above space-group names.
They are only intended as comments.
;
_reflns_odcompleteness_completeness 99.71
_reflns_odcompleteness_iscentric 1
_reflns_odcompleteness_theta 66.97
_olex2_refinement_description
;
1. Fixed Uiso
 At 1.2 times of:
  All C(H) groups, All C(H,H) groups
 At 1.5 times of:
  All C(H,H,H) groups, All O(H) groups
2. Restrained distances
 H4-O4
 0.86 with sigma of 0.01
3. Uiso/Uaniso restraints and constraints
Uanis(C30) \\sim Ueq: with sigma of 0.01 and sigma for terminal atoms of 0.02
4.a Ternary CH refined with riding coordinates:
 C3(H3), C8(H8), C9(H9), C17(H17)
4.b Secondary CH2 refined with riding coordinates:
 C1(H1A,H1B), C2(H2A,H2B), C4(H4A,H4B), C7(H7A,H7B), C11(H11A,H11B), C12(H12A,
 H12B), C15(H15A,H15B), C16(H16A,H16B)
4.c Aromatic/amide H refined with riding coordinates:
 C6(H6), C24(H24), C25(H25), C27(H27), C28(H28)
4.d Idealised Me refined as rotating group:
 C18(H18A,H18B,H18C), C19(H19A,H19B,H19C), C29(H29A,H29B,H29C), C30(H30A,H30B,
 H30C)
4.e Idealised tetrahedral OH refined as rotating group:
 O4(H4)
;
_shelx_shelxl_version_number 2014/7
_olex2_date_sample_data_collection 2015-12-28
_olex2_submission_special_instructions 'No special instructions were received'

loop_
_space_group_symop_operation_xyz
'x, y, z'
'-x, y+1/2, -z'

loop_
_atom_site_label
_atom_site_type_symbol
_atom_site_fract_x
_atom_site_fract_y
_atom_site_fract_z
_atom_site_U_iso_or_equiv
_atom_site_adp_type
_atom_site_occupancy
_atom_site_site_symmetry_order
_atom_site_calc_flag
_atom_site_refinement_flags_posn
_atom_site_refinement_flags_adp
_atom_site_refinement_flags_occupancy
_atom_site_disorder_assembly
_atom_site_disorder_group
S1 S 0.70945(17) 0.8099(6) 0.48592(14) 0.1240(11) Uani 1 1 d . . . . .
O1 O 0.6387(3) 0.5225(9) 0.2976(2) 0.0793(13) Uani 1 1 d . . . . .
O2 O 0.5730(5) 0.8798(12) 0.2853(4) 0.112(2) Uani 1 1 d . . . . .
O3 O 0.9416(4) 0.5731(12) -0.2134(3) 0.113(2) Uani 1 1 d . . . . .
C1 C 0.8125(4) 0.4348(13) 0.1626(3) 0.0667(17) Uani 1 1 d . . . . .
H1A H 0.8732 0.3423 0.1679 0.080 Uiso 1 1 calc R . . . .
H1B H 0.8322 0.5923 0.1581 0.080 Uiso 1 1 calc R . . . .
C2 C 0.7723(4) 0.4105(12) 0.2355(3) 0.0699(18) Uani 1 1 d . . . . .
H2A H 0.7582 0.2515 0.2439 0.084 Uiso 1 1 calc R . . . .
H2B H 0.8227 0.4639 0.2793 0.084 Uiso 1 1 calc R . . . .
C3 C 0.6770(4) 0.5482(13) 0.2275(3) 0.0646(16) Uani 1 1 d . . . . .
H3 H 0.6914 0.7091 0.2197 0.078 Uiso 1 1 calc R . . . .
C4 C 0.5975(4) 0.4629(12) 0.1609(3) 0.0646(17) Uani 1 1 d . . . . .
H4A H 0.5367 0.5550 0.1560 0.078 Uiso 1 1 calc R . . . .
H4B H 0.5801 0.3071 0.1708 0.078 Uiso 1 1 calc R . . . .
C5 C 0.6338(4) 0.4720(10) 0.0869(3) 0.0534(14) Uani 1 1 d . . . . .
C6 C 0.5771(4) 0.5615(12) 0.0246(3) 0.0616(16) Uani 1 1 d . . . . .
H6 H 0.5147 0.6208 0.0289 0.074 Uiso 1 1 calc R . . . .
C7 C 0.6029(4) 0.5776(12) -0.0525(3) 0.0634(16) Uani 1 1 d . . . . .
H7A H 0.6149 0.7359 -0.0634 0.076 Uiso 1 1 calc R . . . .
H7B H 0.5456 0.5246 -0.0913 0.076 Uiso 1 1 calc R . . . .
C8 C 0.6969(4) 0.4373(10) -0.0577(3) 0.0541(14) Uani 1 1 d . . . . .
H8 H 0.6768 0.2775 -0.0670 0.065 Uiso 1 1 calc R . . . .
C9 C 0.7762(4) 0.4530(11) 0.0177(3) 0.0508(13) Uani 1 1 d . . . . .
H9 H 0.7893 0.6160 0.0266 0.061 Uiso 1 1 calc R . . . .
C10 C 0.7381(4) 0.3662(10) 0.0878(3) 0.0538(14) Uani 1 1 d . . . . .
C11 C 0.8784(4) 0.3483(14) 0.0115(4) 0.0716(18) Uani 1 1 d . . . . .
H11A H 0.9282 0.3822 0.0582 0.086 Uiso 1 1 calc R . . . .
H11B H 0.8711 0.1840 0.0078 0.086 Uiso 1 1 calc R . . . .
C12 C 0.9180(4) 0.4341(14) -0.0569(4) 0.0740(19) Uani 1 1 d . . . . .
H12A H 0.9355 0.5942 -0.0499 0.089 Uiso 1 1 calc R . . . .
H12B H 0.9790 0.3510 -0.0602 0.089 Uiso 1 1 calc R . . . .
C13 C 0.8395(5) 0.4035(11) -0.1303(4) 0.0634(16) Uani 1 1 d . . . . .
C14 C 0.8590(6) 0.5212(14) -0.2023(4) 0.082(2) Uani 1 1 d . . . . .
C15 C 0.7582(5) 0.5775(15) -0.2535(4) 0.092(2) Uani 1 1 d . . . . .
H15A H 0.7456 0.4821 -0.2989 0.111 Uiso 1 1 calc R . . . .
H15B H 0.7561 0.7359 -0.2693 0.111 Uiso 1 1 calc R . . . .
C16 C 0.6782(5) 0.5312(16) -0.2050(4) 0.083(2) Uani 1 1 d . . . . .
H16A H 0.6286 0.6531 -0.2108 0.100 Uiso 1 1 calc R . . . .
H16B H 0.6434 0.3880 -0.2194 0.100 Uiso 1 1 calc R . . . .
C17 C 0.7415(4) 0.5216(12) -0.1234(3) 0.0627(16) Uani 1 1 d . . . . .
H17 H 0.7610 0.6800 -0.1104 0.075 Uiso 1 1 calc R . . . .
C18 C 0.8261(6) 0.1468(12) -0.1520(5) 0.086(2) Uani 1 1 d . . . . .
H18A H 0.8051 0.0652 -0.1115 0.129 Uiso 1 1 calc GR . . . .
H18B H 0.8893 0.0861 -0.1592 0.129 Uiso 1 1 calc GR . . . .
H18C H 0.7754 0.1307 -0.1986 0.129 Uiso 1 1 calc GR . . . .
C19 C 0.7266(5) 0.1041(11) 0.0872(4) 0.0731(18) Uani 1 1 d . . . . .
H19A H 0.6924 0.0590 0.1266 0.110 Uiso 1 1 calc GR . . . .
H19B H 0.7924 0.0346 0.0964 0.110 Uiso 1 1 calc GR . . . .
H19C H 0.6877 0.0560 0.0381 0.110 Uiso 1 1 calc GR . . . .
C20 C 0.5842(6) 0.7033(18) 0.3160(5) 0.085(2) Uani 1 1 d . . . . .
C21 C 0.5410(6) 0.637(2) 0.3855(5) 0.109(3) Uani 1 1 d . . . . .
C22 C 0.6261(6) 0.569(3) 0.4542(4) 0.125(4) Uani 1 1 d . . . . .
H22 H 0.610(6) 0.52(2) 0.492(5) 0.149 Uiso 1 1 d R . . . .
C23 C 0.8128(5) 0.7427(16) 0.4431(4) 0.081(2) Uani 1 1 d . . . . .
C24 C 0.8697(5) 0.5449(16) 0.4622(4) 0.083(2) Uani 1 1 d . . . . .
H24 H 0.8513 0.4400 0.4957 0.100 Uiso 1 1 calc R . . . .
C25 C 0.9525(5) 0.5048(14) 0.4317(4) 0.081(2) Uani 1 1 d . . . . .
H25 H 0.9895 0.3715 0.4449 0.097 Uiso 1 1 calc R . . . .
C26 C 0.9831(5) 0.6551(15) 0.3821(4) 0.081(2) Uani 1 1 d . . . . .
C27 C 0.9262(6) 0.8486(15) 0.3642(4) 0.084(2) Uani 1 1 d . . . . .
H27 H 0.9448 0.9528 0.3305 0.101 Uiso 1 1 calc R . . . .
C28 C 0.8419(5) 0.8957(13) 0.3941(4) 0.085(2) Uani 1 1 d . . . . .
H28 H 0.8055 1.0297 0.3810 0.101 Uiso 1 1 calc R . . . .
C29 C 1.0735(6) 0.605(2) 0.3482(5) 0.120(3) Uani 1 1 d . . . . .
H29A H 1.1259 0.5362 0.3864 0.179 Uiso 1 1 calc GR . . . .
H29B H 1.0983 0.7451 0.3311 0.179 Uiso 1 1 calc GR . . . .
H29C H 1.0539 0.5035 0.3055 0.179 Uiso 1 1 calc GR . . . .
O4 O 0.4813(6) 0.8328(17) 0.4014(4) 0.153(3) Uani 1 1 d D . . A 1
H4 H 0.4835 0.9341 0.3702 0.230 Uiso 1 1 calc DGR . . A 1
C30 C 0.4749(8) 0.417(2) 0.3650(6) 0.181(6) Uani 1 1 d . U . B 2
H30A H 0.4250 0.4417 0.3185 0.271 Uiso 1 1 calc GR . . B 2
H30B H 0.4414 0.3828 0.4059 0.271 Uiso 1 1 calc GR . . B 2
H30C H 0.5177 0.2917 0.3582 0.271 Uiso 1 1 calc GR . . B 2

loop_
_atom_site_aniso_label
_atom_site_aniso_U_11
_atom_site_aniso_U_22
_atom_site_aniso_U_33
_atom_site_aniso_U_23
_atom_site_aniso_U_13
_atom_site_aniso_U_12
S1 0.1025(15) 0.172(3) 0.0998(16) -0.0414(18) 0.0262(13) 0.0000(18)
O1 0.094(3) 0.084(4) 0.064(3) 0.003(3) 0.026(2) -0.012(3)
O2 0.134(5) 0.110(5) 0.105(4) 0.022(4) 0.053(4) 0.040(4)
O3 0.111(4) 0.123(5) 0.121(4) 0.002(4) 0.062(4) -0.029(4)
C1 0.053(3) 0.076(5) 0.065(4) -0.006(4) 0.002(3) 0.007(3)
C2 0.073(4) 0.067(5) 0.063(4) -0.002(3) 0.004(3) -0.003(4)
C3 0.075(4) 0.067(4) 0.053(3) -0.002(3) 0.016(3) -0.008(4)
C4 0.058(3) 0.066(4) 0.070(4) -0.002(3) 0.015(3) -0.002(3)
C5 0.046(3) 0.048(3) 0.062(3) -0.008(3) 0.004(3) -0.005(3)
C6 0.048(3) 0.063(4) 0.073(4) 0.004(3) 0.012(3) 0.007(3)
C7 0.056(3) 0.061(4) 0.069(4) 0.002(3) 0.004(3) 0.009(3)
C8 0.051(3) 0.043(3) 0.065(3) 0.000(3) 0.006(3) 0.000(3)
C9 0.047(3) 0.041(3) 0.062(3) -0.001(3) 0.006(2) 0.001(2)
C10 0.053(3) 0.045(3) 0.058(3) -0.006(3) 0.002(3) 0.004(3)
C11 0.056(3) 0.078(5) 0.079(4) 0.003(4) 0.011(3) 0.014(3)
C12 0.059(3) 0.077(5) 0.087(5) -0.003(4) 0.021(3) 0.004(4)
C13 0.067(4) 0.056(4) 0.070(4) -0.004(3) 0.021(3) -0.009(3)
C14 0.101(5) 0.065(5) 0.087(5) -0.014(4) 0.039(4) -0.011(4)
C15 0.119(6) 0.085(6) 0.076(5) 0.000(5) 0.028(5) -0.003(5)
C16 0.084(4) 0.098(6) 0.067(4) 0.004(5) 0.016(3) 0.001(5)
C17 0.066(4) 0.052(4) 0.068(4) -0.001(3) 0.010(3) -0.002(3)
C18 0.118(6) 0.049(4) 0.099(5) -0.011(4) 0.042(5) 0.001(4)
C19 0.097(5) 0.045(4) 0.076(4) 0.003(3) 0.016(4) 0.003(4)
C20 0.071(4) 0.114(8) 0.074(5) -0.010(5) 0.026(4) 0.004(5)
C21 0.084(5) 0.164(10) 0.089(6) 0.000(6) 0.042(5) 0.009(6)
C22 0.086(5) 0.222(13) 0.064(5) 0.027(7) 0.014(4) -0.038(8)
C23 0.087(5) 0.089(6) 0.066(4) -0.015(4) 0.011(4) -0.009(5)
C24 0.096(5) 0.079(5) 0.072(4) 0.012(4) 0.011(4) -0.007(5)
C25 0.082(5) 0.077(5) 0.078(5) -0.007(4) 0.006(4) 0.004(4)
C26 0.078(5) 0.091(6) 0.072(5) -0.002(4) 0.008(4) -0.013(5)
C27 0.103(5) 0.072(5) 0.079(5) 0.000(4) 0.022(4) -0.020(5)
C28 0.096(5) 0.064(5) 0.087(5) -0.003(4) 0.008(4) -0.002(4)
C29 0.106(6) 0.155(10) 0.108(6) -0.005(7) 0.044(5) 0.003(7)
O4 0.132(5) 0.214(10) 0.127(6) 0.004(6) 0.056(5) 0.058(7)
C30 0.154(8) 0.272(15) 0.114(7) 0.031(9) 0.024(6) -0.134(10)

loop_
_atom_type_symbol
_atom_type_description
_atom_type_scat_dispersion_real
_atom_type_scat_dispersion_imag
_atom_type_scat_source
C C 0.0181 0.0091 'International Tables Vol C Tables 4.2.6.8 and 6.1.1.4'
H H 0.0000 0.0000 'International Tables Vol C Tables 4.2.6.8 and 6.1.1.4'
O O 0.0492 0.0322 'International Tables Vol C Tables 4.2.6.8 and 6.1.1.4'
S S 0.3331 0.5567 'International Tables Vol C Tables 4.2.6.8 and 6.1.1.4'

loop_
_geom_angle_atom_site_label_1
_geom_angle_atom_site_label_2
_geom_angle_atom_site_label_3
_geom_angle
_geom_angle_site_symmetry_1
_geom_angle_site_symmetry_3
C23 S1 C22 100.7(4) . .
C20 O1 C3 115.6(6) . .
H1A C1 H1B 107.5 . .
C2 C1 H1A 108.4 . .
C2 C1 H1B 108.4 . .
C2 C1 C10 115.5(5) . .
C10 C1 H1A 108.4 . .
C10 C1 H1B 108.4 . .
C1 C2 H2A 109.9 . .
C1 C2 H2B 109.9 . .
H2A C2 H2B 108.3 . .
C3 C2 C1 109.0(5) . .
C3 C2 H2A 109.9 . .
C3 C2 H2B 109.9 . .
O1 C3 C2 108.5(5) . .
O1 C3 H3 109.8 . .
O1 C3 C4 108.5(5) . .
C2 C3 H3 109.8 . .
C2 C3 C4 110.3(5) . .
C4 C3 H3 109.8 . .
C3 C4 H4A 109.3 . .
C3 C4 H4B 109.3 . .
C3 C4 C5 111.6(4) . .
H4A C4 H4B 108.0 . .
C5 C4 H4A 109.3 . .
C5 C4 H4B 109.3 . .
C4 C5 C10 116.7(5) . .
C6 C5 C4 121.0(5) . .
C6 C5 C10 122.2(5) . .
C5 C6 H6 116.8 . .
C5 C6 C7 126.5(5) . .
C7 C6 H6 116.8 . .
C6 C7 H7A 109.1 . .
C6 C7 H7B 109.1 . .
C6 C7 C8 112.6(5) . .
H7A C7 H7B 107.8 . .
C8 C7 H7A 109.1 . .
C8 C7 H7B 109.1 . .
C7 C8 H8 108.8 . .
C9 C8 C7 110.2(5) . .
C9 C8 H8 108.8 . .
C17 C8 C7 110.2(5) . .
C17 C8 H8 108.8 . .
C17 C8 C9 110.0(4) . .
C8 C9 H9 105.6 . .
C8 C9 C10 113.6(4) . .
C8 C9 C11 112.4(5) . .
C10 C9 H9 105.6 . .
C11 C9 H9 105.6 . .
C11 C9 C10 113.0(5) . .
C1 C10 C9 110.4(5) . .
C1 C10 C19 108.2(5) . .
C5 C10 C1 109.0(5) . .
C5 C10 C9 109.1(5) . .
C5 C10 C19 108.1(5) . .
C9 C10 C19 112.0(5) . .
C9 C11 H11A 108.8 . .
C9 C11 H11B 108.8 . .
H11A C11 H11B 107.7 . .
C12 C11 C9 113.8(5) . .
C12 C11 H11A 108.8 . .
C12 C11 H11B 108.8 . .
C11 C12 H12A 109.5 . .
C11 C12 H12B 109.5 . .
H12A C12 H12B 108.1 . .
C13 C12 C11 110.8(5) . .
C13 C12 H12A 109.5 . .
C13 C12 H12B 109.5 . .
C12 C13 C14 117.3(6) . .
C12 C13 C17 109.5(5) . .
C12 C13 C18 110.7(6) . .
C14 C13 C18 105.1(6) . .
C17 C13 C14 100.1(6) . .
C17 C13 C18 113.9(6) . .
O3 C14 C13 125.6(8) . .
O3 C14 C15 126.1(7) . .
C15 C14 C13 108.1(6) . .
C14 C15 H15A 110.6 . .
C14 C15 H15B 110.6 . .
C14 C15 C16 105.7(6) . .
H15A C15 H15B 108.7 . .
C16 C15 H15A 110.6 . .
C16 C15 H15B 110.6 . .
C15 C16 H16A 111.1 . .
C15 C16 H16B 111.1 . .
H16A C16 H16B 109.1 . .
C17 C16 C15 103.2(5) . .
C17 C16 H16A 111.1 . .
C17 C16 H16B 111.1 . .
C8 C17 C13 114.5(5) . .
C8 C17 C16 121.3(5) . .
C8 C17 H17 104.9 . .
C13 C17 H17 104.9 . .
C16 C17 C13 104.8(5) . .
C16 C17 H17 104.9 . .
C13 C18 H18A 109.5 . .
C13 C18 H18B 109.5 . .
C13 C18 H18C 109.5 . .
H18A C18 H18B 109.5 . .
H18A C18 H18C 109.5 . .
H18B C18 H18C 109.5 . .
C10 C19 H19A 109.5 . .
C10 C19 H19B 109.5 . .
C10 C19 H19C 109.5 . .
H19A C19 H19B 109.5 . .
H19A C19 H19C 109.5 . .
H19B C19 H19C 109.5 . .
O1 C20 C21 108.5(8) . .
O2 C20 O1 126.6(7) . .
O2 C20 C21 124.9(8) . .
C20 C21 C22 111.2(6) . .
C20 C21 C30 108.5(8) . .
C22 C21 C30 105.1(10) . .
O4 C21 C20 106.4(8) . .
O4 C21 C22 113.3(9) . .
S1 C22 H22 107(8) . .
C21 C22 S1 110.5(9) . .
C21 C22 H22 119(6) . .
C24 C23 S1 121.5(7) . .
C28 C23 S1 119.5(7) . .
C28 C23 C24 118.9(7) . .
C23 C24 H24 120.0 . .
C25 C24 C23 120.1(7) . .
C25 C24 H24 120.0 . .
C24 C25 H25 118.9 . .
C24 C25 C26 122.2(8) . .
C26 C25 H25 118.9 . .
C25 C26 C29 121.2(8) . .
C27 C26 C25 116.7(7) . .
C27 C26 C29 122.0(8) . .
C26 C27 H27 118.6 . .
C26 C27 C28 122.8(7) . .
C28 C27 H27 118.6 . .
C23 C28 C27 119.3(8) . .
C23 C28 H28 120.3 . .
C27 C28 H28 120.3 . .
C26 C29 H29A 109.5 . .
C26 C29 H29B 109.5 . .
C26 C29 H29C 109.5 . .
H29A C29 H29B 109.5 . .
H29A C29 H29C 109.5 . .
H29B C29 H29C 109.5 . .
C21 O4 H4 109.5 . .
C21 C30 H30A 109.5 . .
C21 C30 H30B 109.5 . .
C21 C30 H30C 109.5 . .
H30A C30 H30B 109.5 . .
H30A C30 H30C 109.5 . .
H30B C30 H30C 109.5 . .

loop_
_geom_bond_atom_site_label_1
_geom_bond_atom_site_label_2
_geom_bond_distance
_geom_bond_site_symmetry_2
S1 C22 1.818(12) .
S1 C23 1.777(7) .
O1 C3 1.465(6) .
O1 C20 1.371(9) .
O2 C20 1.166(10) .
O3 C14 1.213(7) .
C1 H1A 0.9700 .
C1 H1B 0.9700 .
C1 C2 1.524(8) .
C1 C10 1.540(8) .
C2 H2A 0.9700 .
C2 H2B 0.9700 .
C2 C3 1.500(8) .
C3 H3 0.9800 .
C3 C4 1.502(8) .
C4 H4A 0.9700 .
C4 H4B 0.9700 .
C4 C5 1.508(7) .
C5 C6 1.315(8) .
C5 C10 1.537(7) .
C6 H6 0.9300 .
C6 C7 1.496(7) .
C7 H7A 0.9700 .
C7 H7B 0.9700 .
C7 C8 1.532(7) .
C8 H8 0.9800 .
C8 C9 1.529(7) .
C8 C17 1.516(7) .
C9 H9 0.9800 .
C9 C10 1.541(8) .
C9 C11 1.536(7) .
C10 C19 1.546(8) .
C11 H11A 0.9700 .
C11 H11B 0.9700 .
C11 C12 1.524(8) .
C12 H12A 0.9700 .
C12 H12B 0.9700 .
C12 C13 1.506(8) .
C13 C14 1.533(9) .
C13 C17 1.523(8) .
C13 C18 1.556(9) .
C14 C15 1.502(10) .
C15 H15A 0.9700 .
C15 H15B 0.9700 .
C15 C16 1.550(8) .
C16 H16A 0.9700 .
C16 H16B 0.9700 .
C16 C17 1.520(8) .
C17 H17 0.9800 .
C18 H18A 0.9600 .
C18 H18B 0.9600 .
C18 H18C 0.9600 .
C19 H19A 0.9600 .
C19 H19B 0.9600 .
C19 H19C 0.9600 .
C20 C21 1.533(10) .
C21 C22 1.540(12) .
C21 O4 1.465(11) .
C21 C30 1.568(14) .
C22 H22 0.82(9) .
C23 C24 1.393(11) .
C23 C28 1.370(10) .
C24 H24 0.9300 .
C24 C25 1.368(9) .
C25 H25 0.9300 .
C25 C26 1.376(10) .
C26 C27 1.369(10) .
C26 C29 1.505(9) .
C27 H27 0.9300 .
C27 C28 1.387(9) .
C28 H28 0.9300 .
C29 H29A 0.9600 .
C29 H29B 0.9600 .
C29 H29C 0.9600 .
O4 H4 0.8200 .
C30 H30A 0.9600 .
C30 H30B 0.9600 .
C30 H30C 0.9600 .

loop_
_geom_torsion_atom_site_label_1
_geom_torsion_atom_site_label_2
_geom_torsion_atom_site_label_3
_geom_torsion_atom_site_label_4
_geom_torsion
_geom_torsion_site_symmetry_1
_geom_torsion_site_symmetry_2
_geom_torsion_site_symmetry_3
_geom_torsion_site_symmetry_4
S1 C23 C24 C25 -176.1(6) . . . .
S1 C23 C28 C27 176.3(5) . . . .
O1 C3 C4 C5 -176.9(5) . . . .
O1 C20 C21 C22 57.8(11) . . . .
O1 C20 C21 O4 -178.4(7) . . . .
O1 C20 C21 C30 -57.2(9) . . . .
O2 C20 C21 C22 -121.2(12) . . . .
O2 C20 C21 O4 2.6(13) . . . .
O2 C20 C21 C30 123.7(11) . . . .
O3 C14 C15 C16 -165.6(8) . . . .
C1 C2 C3 O1 179.7(5) . . . .
C1 C2 C3 C4 60.9(7) . . . .
C2 C1 C10 C5 46.1(7) . . . .
C2 C1 C10 C9 165.9(6) . . . .
C2 C1 C10 C19 -71.2(7) . . . .
C2 C3 C4 C5 -58.1(7) . . . .
C3 O1 C20 O2 -6.9(12) . . . .
C3 O1 C20 C21 174.1(6) . . . .
C3 C4 C5 C6 -131.7(6) . . . .
C3 C4 C5 C10 49.9(8) . . . .
C4 C5 C6 C7 -178.8(6) . . . .
C4 C5 C10 C1 -42.4(7) . . . .
C4 C5 C10 C9 -163.1(5) . . . .
C4 C5 C10 C19 75.0(7) . . . .
C5 C6 C7 C8 10.7(10) . . . .
C6 C5 C10 C1 139.2(6) . . . .
C6 C5 C10 C9 18.6(8) . . . .
C6 C5 C10 C19 -103.4(7) . . . .
C6 C7 C8 C9 -38.4(7) . . . .
C6 C7 C8 C17 -159.9(5) . . . .
C7 C8 C9 C10 59.4(6) . . . .
C7 C8 C9 C11 -170.7(5) . . . .
C7 C8 C17 C13 176.2(5) . . . .
C7 C8 C17 C16 -56.6(8) . . . .
C8 C9 C10 C1 -167.7(5) . . . .
C8 C9 C10 C5 -47.9(6) . . . .
C8 C9 C10 C19 71.7(6) . . . .
C8 C9 C11 C12 50.5(8) . . . .
C9 C8 C17 C13 54.5(7) . . . .
C9 C8 C17 C16 -178.3(6) . . . .
C9 C11 C12 C13 -53.7(8) . . . .
C10 C1 C2 C3 -56.9(8) . . . .
C10 C5 C6 C7 -0.5(10) . . . .
C10 C9 C11 C12 -179.3(5) . . . .
C11 C9 C10 C1 62.7(6) . . . .
C11 C9 C10 C5 -177.5(5) . . . .
C11 C9 C10 C19 -57.9(7) . . . .
C11 C12 C13 C14 168.7(6) . . . .
C11 C12 C13 C17 55.6(7) . . . .
C11 C12 C13 C18 -70.7(7) . . . .
C12 C13 C14 O3 25.2(11) . . . .
C12 C13 C14 C15 -150.3(7) . . . .
C12 C13 C17 C8 -58.3(7) . . . .
C12 C13 C17 C16 166.4(6) . . . .
C13 C14 C15 C16 9.9(9) . . . .
C14 C13 C17 C8 177.8(5) . . . .
C14 C13 C17 C16 42.5(7) . . . .
C14 C15 C16 C17 16.6(9) . . . .
C15 C16 C17 C8 -168.8(6) . . . .
C15 C16 C17 C13 -37.3(8) . . . .
C17 C8 C9 C10 -178.9(5) . . . .
C17 C8 C9 C11 -49.0(7) . . . .
C17 C13 C14 O3 143.5(8) . . . .
C17 C13 C14 C15 -32.0(7) . . . .
C18 C13 C14 O3 -98.2(9) . . . .
C18 C13 C14 C15 86.3(7) . . . .
C18 C13 C17 C8 66.2(7) . . . .
C18 C13 C17 C16 -69.1(7) . . . .
C20 O1 C3 C2 151.4(6) . . . .
C20 O1 C3 C4 -88.8(7) . . . .
C20 C21 C22 S1 63.5(10) . . . .
C22 S1 C23 C24 -61.7(7) . . . .
C22 S1 C23 C28 122.8(7) . . . .
C23 S1 C22 C21 -100.6(6) . . . .
C23 C24 C25 C26 0.3(11) . . . .
C24 C23 C28 C27 0.7(11) . . . .
C24 C25 C26 C27 -0.2(11) . . . .
C24 C25 C26 C29 -179.0(7) . . . .
C25 C26 C27 C28 0.4(11) . . . .
C26 C27 C28 C23 -0.7(11) . . . .
C28 C23 C24 C25 -0.5(11) . . . .
C29 C26 C27 C28 179.2(7) . . . .
O4 C21 C22 S1 -56.3(8) . . . .
C30 C21 C22 S1 -179.4(6) . . . .
